data_2241073
loop_
_publ_author_name
'Gomathi, Jeganathan'
'Kalaivani, Doraisamyraja'

_publ_section_title
;
 Crystal structure of 3-methylpyridinium picrate: a triclinic polymorph
;
_journal_coeditor_code SU5205
_journal_issue 10
_journal_name_full 'Acta Crystallographica Section E'
_journal_page_first 1196
_journal_page_last 1198
_journal_paper_doi 10.1107/S2056989015017090
_journal_volume 71
_journal_year 2015
_chemical_formula_iupac 'C6 H8 N +, C6 H2 N3 O7 - '
_chemical_formula_moiety 'C6 H8 N +, C6 H2 N3 O7 - '
_chemical_formula_sum 'C12 H10 N4 O7'
_chemical_formula_weight 322.24
_chemical_name_common
;
3-Methylpyridinium picrate
;
_chemical_name_systematic
;
3-Methylpyridinium 2,4,6-trinitrophenolate
;
_space_group_crystal_system triclinic
_space_group_IT_number 2
_space_group_name_Hall '-P 1'
_space_group_name_H-M_alt 'P -1'
_symmetry_space_group_name_Hall '-P 1'
_symmetry_space_group_name_H-M 'P -1'
_atom_sites_solution_hydrogens mixed
_audit_creation_method SHELXL-2014/6
_cell_angle_alpha 98.239(3)
_cell_angle_beta 100.318(3)
_cell_angle_gamma 117.635(3)
_cell_formula_units_Z 2
_cell_length_a 8.1224(5)
_cell_length_b 8.7016(5)
_cell_length_c 11.3161(6)
_cell_measurement_reflns_used 5179
_cell_measurement_temperature 293(2)
_cell_measurement_theta_max 26.93
_cell_measurement_theta_min 2.73
_cell_volume 673.18(7)
_computing_cell_refinement
;
APEX2 and SAINT (Bruker, 2004)
;
_computing_data_collection
;
APEX2 (Bruker, 2004)
;
_computing_data_reduction
;
SAINT and XPREP (Bruker, 2004)
;
_computing_molecular_graphics
;
ORTEP-3 for Windows (Farrugia, 2012) and Mercury (Macrae <i>et al.</i>,
2008)
;
_computing_publication_material
;
SHELXL2014 (Sheldrick, 2015) and PLATON (Spek, 2009)
;
_computing_structure_refinement
;
SHELXL2014 (Sheldrick, 2015)
;
_computing_structure_solution
;
SIR92 (Altomare <i>et al.</i>,  1993)
;
_diffrn_ambient_temperature 293(2)
_diffrn_measured_fraction_theta_full 1.000
_diffrn_measured_fraction_theta_max 1.000
_diffrn_measurement_device_type 'Bruker Kappa APEXII CCD'
_diffrn_measurement_method '\w and \f scan'
_diffrn_radiation_monochromator graphite
_diffrn_radiation_source 'fine-focus sealed tube'
_diffrn_radiation_type MoK\a
_diffrn_radiation_wavelength 0.71073
_diffrn_reflns_av_R_equivalents 0.0292
_diffrn_reflns_limit_h_max 9
_diffrn_reflns_limit_h_min -9
_diffrn_reflns_limit_k_max 10
_diffrn_reflns_limit_k_min -10
_diffrn_reflns_limit_l_max 13
_diffrn_reflns_limit_l_min -13
_diffrn_reflns_number 13299
_diffrn_reflns_theta_full 25.000
_diffrn_reflns_theta_max 25.000
_diffrn_reflns_theta_min 2.736
_exptl_absorpt_coefficient_mu 0.134
_exptl_absorpt_correction_T_max 0.969
_exptl_absorpt_correction_T_min 0.952
_exptl_absorpt_correction_type multi-scan
_exptl_absorpt_process_details
;
(SADABS; Bruker, 2004)
;
_exptl_crystal_colour red
_exptl_crystal_density_diffrn 1.590
_exptl_crystal_description Block
_exptl_crystal_F_000 332
_exptl_crystal_size_max 0.350
_exptl_crystal_size_mid 0.300
_exptl_crystal_size_min 0.250
_refine_diff_density_max 0.235
_refine_diff_density_min -0.247
_refine_ls_extinction_method none
_refine_ls_goodness_of_fit_ref 1.066
_refine_ls_hydrogen_treatment mixed
_refine_ls_matrix_type full
_refine_ls_number_parameters 212
_refine_ls_number_reflns 2374
_refine_ls_number_restraints 0
_refine_ls_restrained_S_all 1.066
_refine_ls_R_factor_all 0.0703
_refine_ls_R_factor_gt 0.0450
_refine_ls_shift/su_max 0.000
_refine_ls_shift/su_mean 0.000
_refine_ls_structure_factor_coef Fsqd
_refine_ls_weighting_details 'w=1/[\s^2^(Fo^2^)+(0.0452P)^2^+0.5934P] where P=(Fo^2^+2Fc^2^)/3'
_refine_ls_weighting_scheme calc
_refine_ls_wR_factor_gt 0.1063
_refine_ls_wR_factor_ref 0.1311
_reflns_number_gt 1717
_reflns_number_total 2374
_reflns_threshold_expression 'I > 2\s(I)'
_cod_data_source_file su5205sup1.cif
_cod_data_source_block I
_cod_original_cell_volume 673.17(7)
_cod_database_code 2241073
_shelx_space_group_comment
;
The symmetry employed for this shelxl refinement is uniquely defined
by the following loop, which should always be used as a source of
symmetry information in preference to the above space-group names.
They are only intended as comments.
;
_shelx_estimated_absorpt_t_min 0.955
_shelx_estimated_absorpt_t_max 0.967

loop_
_space_group_symop_operation_xyz
'x, y, z'
'-x, -y, -z'

loop_
_atom_site_type_symbol
_atom_site_label
_atom_site_fract_x
_atom_site_fract_y
_atom_site_fract_z
_atom_site_U_iso_or_equiv
_atom_site_adp_type
_atom_site_calc_flag
_atom_site_occupancy
C C1 0.6227(3) 0.5359(3) 0.3281(2) 0.0338(5) Uani d 1
C C2 0.8010(3) 0.6555(3) 0.4224(2) 0.0342(5) Uani d 1
C C3 0.8216(3) 0.7875(3) 0.5161(2) 0.0371(6) Uani d 1
H H3 0.9405 0.8616 0.5755 0.044 Uiso calc 1
C C4 0.6675(3) 0.8101(3) 0.5224(2) 0.0356(6) Uani d 1
C C5 0.4892(3) 0.7045(3) 0.4328(2) 0.0352(6) Uani d 1
H H5 0.3854 0.7222 0.4356 0.042 Uiso calc 1
C C6 0.4730(3) 0.5752(3) 0.3417(2) 0.0320(5) Uani d 1
C C7 0.7112(4) 0.0619(4) 0.1648(3) 0.0537(7) Uani d 1
H H7 0.6806 0.0272 0.2355 0.064 Uiso calc 1
C C8 0.7330(4) -0.0490(4) 0.0772(2) 0.0441(6) Uani d 1
C C9 0.7774(4) 0.0108(4) -0.0253(2) 0.0460(7) Uani d 1
H H9 0.7911 -0.0610 -0.0875 0.055 Uiso calc 1
C C10 0.8018(4) 0.1739(4) -0.0378(3) 0.0516(7) Uani d 1
H H10 0.8335 0.2132 -0.1071 0.062 Uiso calc 1
C C11 0.7792(4) 0.2771(4) 0.0525(3) 0.0530(7) Uani d 1
H H11 0.7960 0.3885 0.0460 0.064 Uiso calc 1
C C12 0.7062(5) -0.2262(4) 0.0915(3) 0.0683(9) Uani d 1
H H12A 0.7274 -0.2835 0.0214 0.102 Uiso calc 1
H H12B 0.7972 -0.2084 0.1665 0.102 Uiso calc 1
H H12C 0.5769 -0.3007 0.0957 0.102 Uiso calc 1
N N1 0.9729(3) 0.6445(3) 0.4219(2) 0.0495(6) Uani d 1
N N2 0.6903(3) 0.9444(3) 0.6245(2) 0.0461(6) Uani d 1
N N3 0.2906(3) 0.4686(3) 0.24334(19) 0.0398(5) Uani d 1
N N4 0.7332(3) 0.2180(4) 0.1493(2) 0.0549(7) Uani d 1
O O1 0.9718(3) 0.5443(3) 0.3360(3) 0.0885(9) Uani d 1
O O2 1.1190(3) 0.7419(4) 0.5074(2) 0.0792(8) Uani d 1
O O3 0.8528(3) 1.0446(3) 0.69676(19) 0.0630(6) Uani d 1
O O4 0.5489(3) 0.9540(3) 0.6359(2) 0.0670(6) Uani d 1
O O5 0.2505(3) 0.5433(3) 0.1711(2) 0.0799(7) Uani d 1
O O6 0.1909(3) 0.3122(3) 0.2365(2) 0.0673(6) Uani d 1
O O7 0.5902(3) 0.4101(3) 0.24116(17) 0.0518(5) Uani d 1
H H4A 0.712(6) 0.291(5) 0.205(4) 0.093(12) Uiso d 1

loop_
_atom_site_aniso_label
_atom_site_aniso_U_11
_atom_site_aniso_U_22
_atom_site_aniso_U_33
_atom_site_aniso_U_12
_atom_site_aniso_U_13
_atom_site_aniso_U_23
C1 0.0374(13) 0.0393(13) 0.0313(12) 0.0242(11) 0.0115(10) 0.0080(10)
C2 0.0287(12) 0.0393(13) 0.0389(13) 0.0200(10) 0.0124(10) 0.0079(10)
C3 0.0301(13) 0.0386(13) 0.0358(13) 0.0136(10) 0.0085(10) 0.0050(10)
C4 0.0384(14) 0.0339(12) 0.0345(12) 0.0186(11) 0.0138(11) 0.0031(10)
C5 0.0361(13) 0.0396(13) 0.0381(13) 0.0246(11) 0.0141(11) 0.0084(11)
C6 0.0310(12) 0.0372(12) 0.0302(12) 0.0203(10) 0.0074(10) 0.0063(10)
C7 0.0408(16) 0.072(2) 0.0438(15) 0.0268(14) 0.0152(12) 0.0057(14)
C8 0.0328(13) 0.0488(15) 0.0427(15) 0.0188(12) 0.0067(11) 0.0002(12)
C9 0.0453(15) 0.0493(15) 0.0403(14) 0.0272(13) 0.0078(12) -0.0050(12)
C10 0.0584(18) 0.0547(17) 0.0434(15) 0.0330(14) 0.0112(13) 0.0048(13)
C11 0.0496(17) 0.0504(16) 0.0557(18) 0.0304(14) 0.0038(14) -0.0005(14)
C12 0.067(2) 0.062(2) 0.076(2) 0.0307(17) 0.0222(18) 0.0207(17)
N1 0.0350(13) 0.0548(14) 0.0596(15) 0.0254(11) 0.0136(11) 0.0064(12)
N2 0.0503(14) 0.0424(12) 0.0428(12) 0.0233(11) 0.0148(11) 0.0009(10)
N3 0.0386(12) 0.0480(13) 0.0360(11) 0.0269(11) 0.0076(9) 0.0048(10)
N4 0.0416(13) 0.0639(16) 0.0530(15) 0.0316(12) 0.0076(11) -0.0137(13)
O1 0.0459(13) 0.0855(16) 0.114(2) 0.0365(12) 0.0156(13) -0.0352(15)
O2 0.0415(12) 0.116(2) 0.0693(15) 0.0458(13) -0.0011(11) -0.0092(14)
O3 0.0572(13) 0.0555(12) 0.0524(12) 0.0195(10) 0.0083(10) -0.0134(10)
O4 0.0646(14) 0.0736(14) 0.0663(14) 0.0430(12) 0.0233(11) -0.0078(11)
O5 0.0700(16) 0.0835(16) 0.0718(15) 0.0343(13) -0.0089(12) 0.0310(13)
O6 0.0546(13) 0.0478(13) 0.0684(14) 0.0122(10) -0.0058(10) 0.0049(10)
O7 0.0504(11) 0.0585(12) 0.0472(11) 0.0367(10) 0.0068(9) -0.0093(9)

loop_
_atom_type_symbol
_atom_type_description
_atom_type_scat_dispersion_real
_atom_type_scat_dispersion_imag
_atom_type_scat_source
C C 0.0033 0.0016 'International Tables Vol C Tables 4.2.6.8 and 6.1.1.4'
H H 0.0000 0.0000 'International Tables Vol C Tables 4.2.6.8 and 6.1.1.4'
N N 0.0061 0.0033 'International Tables Vol C Tables 4.2.6.8 and 6.1.1.4'
O O 0.0106 0.0060 'International Tables Vol C Tables 4.2.6.8 and 6.1.1.4'

loop_
_geom_angle_atom_site_label_1
_geom_angle_atom_site_label_2
_geom_angle_atom_site_label_3
_geom_angle
O7 C1 C2 127.4(2)
O7 C1 C6 120.7(2)
C2 C1 C6 111.90(19)
C3 C2 C1 123.2(2)
C3 C2 N1 116.0(2)
C1 C2 N1 120.8(2)
C4 C3 C2 120.0(2)
C4 C3 H3 120.0
C2 C3 H3 120.0
C3 C4 C5 121.2(2)
C3 C4 N2 119.0(2)
C5 C4 N2 119.7(2)
C6 C5 C4 117.4(2)
C6 C5 H5 121.3
C4 C5 H5 121.3
C5 C6 C1 126.1(2)
C5 C6 N3 118.5(2)
C1 C6 N3 115.36(19)
N4 C7 C8 120.7(3)
N4 C7 H7 119.6
C8 C7 H7 119.6
C7 C8 C9 116.5(3)
C7 C8 C12 121.8(3)
C9 C8 C12 121.8(2)
C10 C9 C8 121.5(2)
C10 C9 H9 119.3
C8 C9 H9 119.3
C11 C10 C9 119.0(3)
C11 C10 H10 120.5
C9 C10 H10 120.5
N4 C11 C10 119.4(3)
N4 C11 H11 120.3
C10 C11 H11 120.3
C8 C12 H12A 109.5
C8 C12 H12B 109.5
H12A C12 H12B 109.5
C8 C12 H12C 109.5
H12A C12 H12C 109.5
H12B C12 H12C 109.5
O1 N1 O2 121.1(2)
O1 N1 C2 120.0(2)
O2 N1 C2 118.8(2)
O4 N2 O3 122.8(2)
O4 N2 C4 119.0(2)
O3 N2 C4 118.2(2)
O6 N3 O5 123.3(2)
O6 N3 C6 119.3(2)
O5 N3 C6 117.4(2)
C11 N4 C7 123.0(2)
C11 N4 H4A 115(2)
C7 N4 H4A 122(2)

loop_
_geom_bond_atom_site_label_1
_geom_bond_atom_site_label_2
_geom_bond_distance
C1 O7 1.251(3)
C1 C2 1.432(3)
C1 C6 1.434(3)
C2 C3 1.372(3)
C2 N1 1.444(3)
C3 C4 1.366(3)
C3 H3 0.9300
C4 C5 1.394(3)
C4 N2 1.439(3)
C5 C6 1.351(3)
C5 H5 0.9300
C6 N3 1.461(3)
C7 N4 1.326(4)
C7 C8 1.375(4)
C7 H7 0.9300
C8 C9 1.377(4)
C8 C12 1.491(4)
C9 C10 1.371(4)
C9 H9 0.9300
C10 C11 1.357(4)
C10 H10 0.9300
C11 N4 1.318(4)
C11 H11 0.9300
C12 H12A 0.9600
C12 H12B 0.9600
C12 H12C 0.9600
N1 O1 1.205(3)
N1 O2 1.218(3)
N2 O4 1.217(3)
N2 O3 1.230(3)
N3 O6 1.199(3)
N3 O5 1.205(3)
N4 H4A 0.93(4)

loop_
_geom_hbond_atom_site_label_D
_geom_hbond_atom_site_label_H
_geom_hbond_atom_site_label_A
_geom_hbond_site_symmetry_A
_geom_hbond_distance_DH
_geom_hbond_distance_HA
_geom_hbond_distance_DA
_geom_hbond_angle_DHA
N4 H4A O1 . 0.93(4) 2.27(4) 2.827(4) 118(4)
N4 H4A O7 . 0.93(4) 1.79(5) 2.638(4) 152(4)
C5 H5 O2 1_455 0.93 2.51 3.406(4) 162
C10 H10 O3 1_544 0.93 2.55 3.220(4) 129
C12 H12B O3 2_766 0.96 2.56 3.414(5) 149

loop_
_geom_torsion_atom_site_label_1
_geom_torsion_atom_site_label_2
_geom_torsion_atom_site_label_3
_geom_torsion_atom_site_label_4
_geom_torsion
O7 C1 C2 C3 -178.4(2)
C6 C1 C2 C3 1.9(3)
O7 C1 C2 N1 2.7(4)
C6 C1 C2 N1 -177.0(2)
C1 C2 C3 C4 -0.2(4)
N1 C2 C3 C4 178.7(2)
C2 C3 C4 C5 -1.9(4)
C2 C3 C4 N2 177.4(2)
C3 C4 C5 C6 2.0(4)
N2 C4 C5 C6 -177.3(2)
C4 C5 C6 C1 0.0(4)
C4 C5 C6 N3 -177.0(2)
O7 C1 C6 C5 178.5(2)
C2 C1 C6 C5 -1.8(3)
O7 C1 C6 N3 -4.4(3)
C2 C1 C6 N3 175.3(2)
N4 C7 C8 C9 -0.3(4)
N4 C7 C8 C12 -179.1(3)
C7 C8 C9 C10 1.2(4)
C12 C8 C9 C10 -180.0(3)
C8 C9 C10 C11 -0.8(4)
C9 C10 C11 N4 -0.4(4)
C3 C2 N1 O1 -172.7(3)
C1 C2 N1 O1 6.3(4)
C3 C2 N1 O2 5.0(4)
C1 C2 N1 O2 -176.0(3)
C3 C4 N2 O4 -173.7(2)
C5 C4 N2 O4 5.6(4)
C3 C4 N2 O3 6.1(4)
C5 C4 N2 O3 -174.6(2)
C5 C6 N3 O6 -112.1(3)
C1 C6 N3 O6 70.5(3)
C5 C6 N3 O5 69.4(3)
C1 C6 N3 O5 -108.0(3)
C10 C11 N4 C7 1.4(4)
C8 C7 N4 C11 -1.0(4)

_cod_database_fobs_code 2241073
